data_2216053
loop_
_publ_author_name
'Copolovici, Lucian'
'Varga, Richard A.'
'Lippolis, Vito'
'Silvestru, Cristian'

_publ_section_title
;
 Hydrogen bis(tetraphenylimidodiphospinic acid) triiodide
;
_journal_coeditor_code LW2032
_journal_issue 11
_journal_name_full 'Acta Crystallographica Section E'
_journal_page_first o4206
_journal_page_last o4207
_journal_paper_doi 10.1107/S1600536807047198
_journal_volume 63
_journal_year 2007
_chemical_formula_iupac 'C48 H43 N2 O4 P4 +, I3 -'
_chemical_formula_moiety 'C48 H43 N2 O4 P4 +, I3 -'
_chemical_formula_sum 'C48 H43 I3 N2 O4 P4'
_chemical_formula_weight 1216.42
_chemical_name_systematic
;
Hydrogen bis(tetraphenylimidodiphospinic acid) triiodide
;
_space_group_IT_number 2
_symmetry_cell_setting triclinic
_symmetry_space_group_name_Hall '-P 1'
_symmetry_space_group_name_H-M 'P -1'
_atom_sites_solution_hydrogens geom
_atom_sites_solution_primary direct
_atom_sites_solution_secondary difmap
_audit_creation_method SHELXL-97
_cell_angle_alpha 91.451(2)
_cell_angle_beta 96.411(2)
_cell_angle_gamma 108.696(2)
_cell_formula_units_Z 1
_cell_length_a 10.2291(14)
_cell_length_b 11.3075(15)
_cell_length_c 11.3840(15)
_cell_measurement_reflns_used 3014
_cell_measurement_temperature 297(2)
_cell_measurement_theta_max 21.73
_cell_measurement_theta_min 2.34
_cell_volume 1236.8(3)
_computing_cell_refinement 'SAINT (Bruker, 2000)'
_computing_data_collection 'SMART (Bruker, 2000)'
_computing_data_reduction 'SAINT (Bruker, 2000)'
_computing_molecular_graphics 'DIAMOND (Brandenburg, 2006)'
_computing_publication_material 'publCIF (Westrip, 2007)'
_computing_structure_refinement 'SHELXTL (Bruker, 2001)'
_computing_structure_solution 'SHELXTL (Bruker, 2001)'
_diffrn_ambient_temperature 297(2)
_diffrn_measured_fraction_theta_full 0.998
_diffrn_measured_fraction_theta_max 0.998
_diffrn_measurement_device_type 'Bruker SMART CCD area-detector'
_diffrn_measurement_method '\f and \w'
_diffrn_radiation_monochromator graphite
_diffrn_radiation_source 'fine-focus sealed tube'
_diffrn_radiation_type MoK\a
_diffrn_radiation_wavelength 0.71073
_diffrn_reflns_av_R_equivalents 0.0308
_diffrn_reflns_av_sigmaI/netI 0.0378
_diffrn_reflns_limit_h_max 12
_diffrn_reflns_limit_h_min -12
_diffrn_reflns_limit_k_max 13
_diffrn_reflns_limit_k_min -13
_diffrn_reflns_limit_l_max 13
_diffrn_reflns_limit_l_min -13
_diffrn_reflns_number 12050
_diffrn_reflns_theta_full 25.00
_diffrn_reflns_theta_max 25.00
_diffrn_reflns_theta_min 1.80
_exptl_absorpt_coefficient_mu 2.068
_exptl_absorpt_correction_T_max 0.7454
_exptl_absorpt_correction_T_min 0.6347
_exptl_absorpt_correction_type multi-scan
_exptl_absorpt_process_details '(SHELXTL; Bruker, 2001)'
_exptl_crystal_colour brown
_exptl_crystal_density_diffrn 1.633
_exptl_crystal_density_method 'not measured'
_exptl_crystal_description block
_exptl_crystal_F_000 596
_exptl_crystal_size_max 0.23
_exptl_crystal_size_mid 0.17
_exptl_crystal_size_min 0.14
_refine_diff_density_max 1.454
_refine_diff_density_min -0.625
_refine_ls_extinction_method none
_refine_ls_goodness_of_fit_ref 1.116
_refine_ls_hydrogen_treatment mixed
_refine_ls_matrix_type full
_refine_ls_number_parameters 281
_refine_ls_number_reflns 4347
_refine_ls_number_restraints 1
_refine_ls_restrained_S_all 1.116
_refine_ls_R_factor_all 0.0645
_refine_ls_R_factor_gt 0.0533
_refine_ls_shift/su_max 0.000
_refine_ls_shift/su_mean 0.000
_refine_ls_structure_factor_coef Fsqd
_refine_ls_weighting_details 'calc w=1/[\s^2^(Fo^2^)+(0.0442P)^2^+2.0708P] where P=(Fo^2^+2Fc^2^)/3'
_refine_ls_weighting_scheme calc
_refine_ls_wR_factor_gt 0.1152
_refine_ls_wR_factor_ref 0.1205
_reflns_number_gt 3662
_reflns_number_total 4347
_reflns_threshold_expression I>2\s(I)
_cod_data_source_file lw2032.cif
_cod_data_source_block I
_cod_database_code 2216053
_cod_database_fobs_code 2216053

loop_
_symmetry_equiv_pos_as_xyz
'x, y, z'
'-x, -y, -z'

loop_
_atom_site_type_symbol
_atom_site_label
_atom_site_fract_x
_atom_site_fract_y
_atom_site_fract_z
_atom_site_U_iso_or_equiv
_atom_site_adp_type
_atom_site_calc_flag
_atom_site_refinement_flags
_atom_site_occupancy
C C1 0.2542(5) 1.2068(5) 0.5979(4) 0.0371(11) Uani d . 1
C C2 0.2634(6) 1.2393(5) 0.4821(5) 0.0469(13) Uani d . 1
H H2 0.2488 1.1778 0.4218 0.056 Uiso calc R 1
C C3 0.2939(7) 1.3619(6) 0.4563(6) 0.0638(17) Uani d . 1
H H3 0.3014 1.3838 0.3786 0.077 Uiso calc R 1
C C4 0.3132(9) 1.4524(7) 0.5448(8) 0.086(2) Uani d . 1
H H4 0.3333 1.5356 0.5268 0.103 Uiso calc R 1
C C5 0.3034(10) 1.4215(7) 0.6585(7) 0.093(3) Uani d . 1
H H5 0.3170 1.4836 0.7180 0.111 Uiso calc R 1
C C6 0.2734(7) 1.2985(6) 0.6865(5) 0.0606(16) Uani d . 1
H H6 0.2661 1.2776 0.7645 0.073 Uiso calc R 1
C C7 0.2370(5) 1.0310(5) 0.7854(4) 0.0360(11) Uani d . 1
C C8 0.3676(6) 1.0853(5) 0.8477(5) 0.0507(14) Uani d . 1
H H8 0.4422 1.1274 0.8082 0.061 Uiso calc R 1
C C9 0.3871(7) 1.0771(6) 0.9679(5) 0.0627(17) Uani d . 1
H H9 0.4746 1.1156 1.0100 0.075 Uiso calc R 1
C C10 0.2795(8) 1.0131(7) 1.0264(5) 0.0703(19) Uani d . 1
H H10 0.2940 1.0072 1.1078 0.084 Uiso calc R 1
C C11 0.1503(7) 0.9575(6) 0.9654(5) 0.0633(17) Uani d . 1
H H11 0.0773 0.9130 1.0055 0.076 Uiso calc R 1
C C12 0.1271(6) 0.9668(5) 0.8445(5) 0.0482(13) Uani d . 1
H H12 0.0386 0.9304 0.8034 0.058 Uiso calc R 1
C C13 0.2745(6) 0.7944(5) 0.4045(4) 0.0419(12) Uani d . 1
C C14 0.1562(7) 0.8115(6) 0.3462(5) 0.0560(15) Uani d . 1
H H14 0.1115 0.8588 0.3836 0.067 Uiso calc R 1
C C15 0.1043(8) 0.7589(7) 0.2329(5) 0.074(2) Uani d . 1
H H15 0.0234 0.7685 0.1949 0.089 Uiso calc R 1
C C16 0.1724(9) 0.6932(7) 0.1774(6) 0.085(3) Uani d . 1
H H16 0.1382 0.6592 0.1005 0.102 Uiso calc R 1
C C17 0.2890(9) 0.6760(6) 0.2317(7) 0.082(2) Uani d . 1
H H17 0.3341 0.6308 0.1919 0.098 Uiso calc R 1
C C18 0.3418(7) 0.7259(5) 0.3472(5) 0.0564(16) Uani d . 1
H H18 0.4211 0.7133 0.3851 0.068 Uiso calc R 1
C C19 0.2451(5) 0.7607(4) 0.6548(4) 0.0360(11) Uani d . 1
C C20 0.1062(6) 0.6920(6) 0.6285(5) 0.0531(15) Uani d . 1
H H20 0.0582 0.6957 0.5551 0.064 Uiso calc R 1
C C21 0.0388(6) 0.6177(6) 0.7120(6) 0.0693(19) Uani d . 1
H H21 -0.0552 0.5718 0.6949 0.083 Uiso calc R 1
C C22 0.1088(7) 0.6109(6) 0.8195(5) 0.0589(16) Uani d . 1
H H22 0.0623 0.5603 0.8751 0.071 Uiso calc R 1
C C23 0.2466(6) 0.6780(5) 0.8460(5) 0.0513(14) Uani d . 1
H H23 0.2934 0.6735 0.9197 0.062 Uiso calc R 1
C C24 0.3163(6) 0.7523(5) 0.7642(4) 0.0437(12) Uani d . 1
H H24 0.4107 0.7968 0.7818 0.052 Uiso calc R 1
I I1 0.5000 0.5000 0.0000 0.0595(2) Uani d S 1
I I2 0.22309(5) 0.35171(5) 0.04825(5) 0.0815(2) Uani d . 1
N N1 0.3180(4) 0.9957(4) 0.5632(3) 0.0340(9) Uani d D 1
O O2 0.4953(4) 0.8718(3) 0.5776(3) 0.0482(9) Uani d . 1
O O1 0.0584(3) 0.9733(3) 0.5882(3) 0.0444(9) Uani d . 1
H H1A 0.0427 0.9783 0.5166 0.067 Uiso calc PR 0.50
P P1 0.20980(12) 1.04556(12) 0.63033(11) 0.0323(3) Uani d . 1
P P2 0.34452(13) 0.85791(12) 0.55250(11) 0.0343(3) Uani d . 1
H H1 0.370(4) 1.051(4) 0.523(4) 0.038(14) Uiso d D 1

loop_
_atom_site_aniso_label
_atom_site_aniso_U_11
_atom_site_aniso_U_22
_atom_site_aniso_U_33
_atom_site_aniso_U_12
_atom_site_aniso_U_13
_atom_site_aniso_U_23
C1 0.036(3) 0.037(3) 0.041(3) 0.016(2) 0.006(2) 0.005(2)
C2 0.053(3) 0.047(3) 0.044(3) 0.022(3) 0.003(3) 0.008(3)
C3 0.075(4) 0.062(4) 0.064(4) 0.031(3) 0.017(3) 0.032(3)
C4 0.119(7) 0.046(4) 0.104(6) 0.038(4) 0.023(5) 0.020(4)
C5 0.162(9) 0.050(4) 0.076(5) 0.046(5) 0.024(5) 0.001(4)
C6 0.089(5) 0.054(4) 0.049(4) 0.034(3) 0.017(3) 0.007(3)
C7 0.038(3) 0.040(3) 0.033(3) 0.016(2) 0.007(2) 0.005(2)
C8 0.051(3) 0.054(3) 0.043(3) 0.013(3) 0.003(3) 0.008(3)
C9 0.073(4) 0.070(4) 0.040(3) 0.023(4) -0.015(3) -0.001(3)
C10 0.108(6) 0.080(5) 0.028(3) 0.039(4) 0.005(4) 0.009(3)
C11 0.083(5) 0.073(4) 0.048(4) 0.035(4) 0.033(3) 0.023(3)
C12 0.044(3) 0.055(3) 0.049(3) 0.018(3) 0.011(3) 0.013(3)
C13 0.051(3) 0.037(3) 0.036(3) 0.008(2) 0.016(2) 0.003(2)
C14 0.068(4) 0.061(4) 0.038(3) 0.019(3) 0.012(3) 0.001(3)
C15 0.083(5) 0.081(5) 0.043(4) 0.004(4) 0.005(3) 0.002(3)
C16 0.093(6) 0.080(5) 0.048(4) -0.022(5) 0.024(4) -0.021(4)
C17 0.093(6) 0.052(4) 0.082(5) -0.012(4) 0.052(5) -0.027(4)
C18 0.065(4) 0.041(3) 0.061(4) 0.007(3) 0.031(3) -0.004(3)
C19 0.042(3) 0.034(3) 0.035(3) 0.014(2) 0.013(2) 0.011(2)
C20 0.045(3) 0.062(4) 0.051(3) 0.014(3) 0.004(3) 0.024(3)
C21 0.046(4) 0.076(5) 0.076(5) 0.001(3) 0.017(3) 0.034(4)
C22 0.065(4) 0.060(4) 0.053(4) 0.013(3) 0.026(3) 0.031(3)
C23 0.065(4) 0.057(4) 0.036(3) 0.024(3) 0.009(3) 0.015(3)
C24 0.051(3) 0.042(3) 0.038(3) 0.014(3) 0.010(2) 0.006(2)
I1 0.0620(4) 0.0660(4) 0.0568(4) 0.0341(3) -0.0025(3) -0.0116(3)
I2 0.0716(3) 0.0742(3) 0.0942(4) 0.0167(3) 0.0177(3) -0.0173(3)
N1 0.035(2) 0.033(2) 0.032(2) 0.0074(18) 0.0092(18) 0.0063(18)
O2 0.040(2) 0.052(2) 0.059(2) 0.0169(17) 0.0231(17) 0.0202(19)
O1 0.0338(19) 0.051(2) 0.045(2) 0.0096(16) 0.0002(15) 0.0119(17)
P1 0.0285(6) 0.0367(7) 0.0316(7) 0.0103(5) 0.0035(5) 0.0051(5)
P2 0.0359(7) 0.0367(7) 0.0339(7) 0.0137(6) 0.0117(5) 0.0090(5)

loop_
_atom_type_symbol
_atom_type_description
_atom_type_scat_dispersion_real
_atom_type_scat_dispersion_imag
_atom_type_scat_source
C C 0.0033 0.0016 'International Tables Vol C Tables 4.2.6.8 and 6.1.1.4'
H H 0.0000 0.0000 'International Tables Vol C Tables 4.2.6.8 and 6.1.1.4'
N N 0.0061 0.0033 'International Tables Vol C Tables 4.2.6.8 and 6.1.1.4'
P P 0.1023 0.0942 'International Tables Vol C Tables 4.2.6.8 and 6.1.1.4'
I I -0.4742 1.8119 'International Tables Vol C Tables 4.2.6.8 and 6.1.1.4'
O O 0.0106 0.0060 'International Tables Vol C Tables 4.2.6.8 and 6.1.1.4'

loop_
_geom_angle_atom_site_label_1
_geom_angle_atom_site_label_2
_geom_angle_atom_site_label_3
_geom_angle
C6 C1 C2 119.5(5)
C6 C1 P1 120.7(4)
C2 C1 P1 119.7(4)
C3 C2 C1 120.1(6)
C3 C2 H2 120.0
C1 C2 H2 120.0
C2 C3 C4 120.1(6)
C2 C3 H3 120.0
C4 C3 H3 120.0
C5 C4 C3 120.4(6)
C5 C4 H4 119.8
C3 C4 H4 119.8
C4 C5 C6 120.5(7)
C4 C5 H5 119.8
C6 C5 H5 119.8
C5 C6 C1 119.5(6)
C5 C6 H6 120.2
C1 C6 H6 120.2
C8 C7 C12 119.7(5)
C8 C7 P1 120.1(4)
C12 C7 P1 120.2(4)
C9 C8 C7 119.8(6)
C9 C8 H8 120.1
C7 C8 H8 120.1
C10 C9 C8 120.7(6)
C10 C9 H9 119.7
C8 C9 H9 119.7
C9 C10 C11 120.0(6)
C9 C10 H10 120.0
C11 C10 H10 120.0
C10 C11 C12 120.5(6)
C10 C11 H11 119.8
C12 C11 H11 119.8
C11 C12 C7 119.3(6)
C11 C12 H12 120.3
C7 C12 H12 120.3
C18 C13 C14 119.4(5)
C18 C13 P2 118.3(5)
C14 C13 P2 122.4(4)
C15 C14 C13 120.4(6)
C15 C14 H14 119.8
C13 C14 H14 119.8
C16 C15 C14 119.5(7)
C16 C15 H15 120.2
C14 C15 H15 120.2
C17 C16 C15 121.3(7)
C17 C16 H16 119.3
C15 C16 H16 119.3
C16 C17 C18 120.2(7)
C16 C17 H17 119.9
C18 C17 H17 119.9
C13 C18 C17 119.1(7)
C13 C18 H18 120.4
C17 C18 H18 120.4
C20 C19 C24 119.7(5)
C20 C19 P2 123.5(4)
C24 C19 P2 116.8(4)
C19 C20 C21 119.5(5)
C19 C20 H20 120.3
C21 C20 H20 120.3
C22 C21 C20 120.5(6)
C22 C21 H21 119.7
C20 C21 H21 119.7
C23 C22 C21 120.4(5)
C23 C22 H22 119.8
C21 C22 H22 119.8
C22 C23 C24 120.2(5)
C22 C23 H23 119.9
C24 C23 H23 119.9
C23 C24 C19 119.7(5)
C23 C24 H24 120.2
C19 C24 H24 120.2
I2 I1 I2 180.0
P1 N1 P2 133.4(3)
P1 N1 H1 113(3)
P2 N1 H1 113(3)
P1 O1 H1A 109.5
O1 P1 N1 113.0(2)
O1 P1 C7 107.2(2)
N1 P1 C7 110.3(2)
O1 P1 C1 112.0(2)
N1 P1 C1 103.6(2)
C7 P1 C1 110.7(2)
O2 P2 N1 111.7(2)
O2 P2 C13 111.6(2)
N1 P2 C13 105.7(2)
O2 P2 C19 111.4(2)
N1 P2 C19 107.0(2)
C13 P2 C19 109.2(2)

loop_
_geom_bond_atom_site_label_1
_geom_bond_atom_site_label_2
_geom_bond_distance
C1 C6 1.380(7)
C1 C2 1.383(7)
C1 P1 1.791(5)
C2 C3 1.366(8)
C2 H2 0.9300
C3 C4 1.370(10)
C3 H3 0.9300
C4 C5 1.355(10)
C4 H4 0.9300
C5 C6 1.378(9)
C5 H5 0.9300
C6 H6 0.9300
C7 C8 1.381(7)
C7 C12 1.383(7)
C7 P1 1.776(5)
C8 C9 1.371(8)
C8 H8 0.9300
C9 C10 1.362(10)
C9 H9 0.9300
C10 C11 1.365(9)
C10 H10 0.9300
C11 C12 1.383(8)
C11 H11 0.9300
C12 H12 0.9300
C13 C18 1.385(7)
C13 C14 1.385(8)
C13 P2 1.791(5)
C14 C15 1.379(8)
C14 H14 0.9300
C15 C16 1.358(11)
C15 H15 0.9300
C16 C17 1.354(11)
C16 H16 0.9300
C17 C18 1.395(9)
C17 H17 0.9300
C18 H18 0.9300
C19 C20 1.378(7)
C19 C24 1.393(7)
C19 P2 1.792(5)
C20 C21 1.378(8)
C20 H20 0.9300
C21 C22 1.365(8)
C21 H21 0.9300
C22 C23 1.364(8)
C22 H22 0.9300
C23 C24 1.373(7)
C23 H23 0.9300
C24 H24 0.9300
I1 I2 2.9130(6)
N1 P1 1.641(4)
N1 P2 1.669(4)
N1 H1 0.86(4)
O2 P2 1.493(4)
O1 P1 1.516(3)
O1 H1A 0.82

loop_
_geom_hbond_atom_site_label_D
_geom_hbond_atom_site_label_H
_geom_hbond_atom_site_label_A
_geom_hbond_site_symmetry_A
_geom_hbond_distance_DH
_geom_hbond_distance_HA
_geom_hbond_distance_DA
_geom_hbond_angle_DHA
O1 H1A O1 2_576 0.82 1.71 2.411(5) 143
N1 H1 O2 2_676 0.86(4) 1.90(4) 2.726(5) 161

loop_
_geom_torsion_atom_site_label_1
_geom_torsion_atom_site_label_2
_geom_torsion_atom_site_label_3
_geom_torsion_atom_site_label_4
_geom_torsion
C6 C1 C2 C3 1.2(8)
P1 C1 C2 C3 178.4(4)
C1 C2 C3 C4 -1.0(10)
C2 C3 C4 C5 0.5(12)
C3 C4 C5 C6 -0.2(14)
C4 C5 C6 C1 0.4(12)
C2 C1 C6 C5 -1.0(9)
P1 C1 C6 C5 -178.1(6)
C12 C7 C8 C9 -1.1(8)
P1 C7 C8 C9 178.0(5)
C7 C8 C9 C10 1.7(10)
C8 C9 C10 C11 -0.7(10)
C9 C10 C11 C12 -0.8(10)
C10 C11 C12 C7 1.3(9)
C8 C7 C12 C11 -0.4(8)
P1 C7 C12 C11 -179.5(4)
C18 C13 C14 C15 1.2(9)
P2 C13 C14 C15 -178.8(5)
C13 C14 C15 C16 -1.9(10)
C14 C15 C16 C17 1.2(11)
C15 C16 C17 C18 0.2(11)
C14 C13 C18 C17 0.2(8)
P2 C13 C18 C17 -179.8(4)
C16 C17 C18 C13 -0.9(9)
C24 C19 C20 C21 1.3(9)
P2 C19 C20 C21 178.7(5)
C19 C20 C21 C22 -0.6(10)
C20 C21 C22 C23 0.2(11)
C21 C22 C23 C24 -0.5(10)
C22 C23 C24 C19 1.2(8)
C20 C19 C24 C23 -1.6(8)
P2 C19 C24 C23 -179.1(4)
P2 N1 P1 O1 -59.5(4)
P2 N1 P1 C7 60.5(4)
P2 N1 P1 C1 179.1(3)
C8 C7 P1 O1 178.3(4)
C12 C7 P1 O1 -2.6(5)
C8 C7 P1 N1 54.9(5)
C12 C7 P1 N1 -126.0(4)
C8 C7 P1 C1 -59.2(5)
C12 C7 P1 C1 119.9(4)
C6 C1 P1 O1 105.7(5)
C2 C1 P1 O1 -71.4(5)
C6 C1 P1 N1 -132.2(5)
C2 C1 P1 N1 50.7(5)
C6 C1 P1 C7 -14.0(5)
C2 C1 P1 C7 168.9(4)
P1 N1 P2 O2 -131.9(3)
P1 N1 P2 C13 106.6(4)
P1 N1 P2 C19 -9.7(4)
C18 C13 P2 O2 22.7(5)
C14 C13 P2 O2 -157.3(4)
C18 C13 P2 N1 144.3(4)
C14 C13 P2 N1 -35.7(5)
C18 C13 P2 C19 -100.9(4)
C14 C13 P2 C19 79.1(5)
C20 C19 P2 O2 -153.2(4)
C24 C19 P2 O2 24.3(5)
C20 C19 P2 N1 84.4(5)
C24 C19 P2 N1 -98.1(4)
C20 C19 P2 C13 -29.5(5)
C24 C19 P2 C13 148.0(4)
